data_7049570
loop_
_publ_author_name
'D\"ubek, Gizem'
'Franz, Daniel'
'Eisenhut, Carsten'
'Altmann, Philipp J.'
'Inoue, Shigeyoshi'

_publ_section_title
;
 Reactivity of an NHC-stabilized pyramidal hydrosilylene with
 electrophilic boron sources.
;
_journal_issue 17
_journal_name_full 'Dalton transactions (Cambridge, England : 2003)'
_journal_page_first 5756
_journal_page_last 5765
_journal_paper_doi 10.1039/c9dt00608g
_journal_volume 48
_journal_year 2019
_chemical_compound_source 'see text'
_chemical_formula_moiety 'C19 H43 B N2 Si2'
_chemical_formula_sum 'C19 H43 B N2 Si2'
_chemical_formula_weight 366.54
_space_group_IT_number 15
_space_group_name_Hall '-I 2ya'
_space_group_name_H-M_alt 'I 1 2/a 1'
_symmetry_cell_setting monoclinic
_symmetry_Int_Tables_number 15
_symmetry_space_group_name_Hall '-I 2ya'
_symmetry_space_group_name_H-M 'I 1 2/a 1'
_atom_sites_solution_hydrogens geom
_atom_sites_solution_primary direct
_atom_sites_solution_secondary difmap
_audit_update_record
;
2019-02-09 deposited with the CCDC.    2019-04-03 downloaded from the CCDC.
;
_cell_angle_alpha 90
_cell_angle_beta 100.255(4)
_cell_angle_gamma 90
_cell_formula_units_Z 8
_cell_length_a 15.5684(6)
_cell_length_b 8.9172(5)
_cell_length_c 35.2491(17)
_cell_measurement_reflns_used 3243
_cell_measurement_temperature 150
_cell_measurement_theta_max 72.29
_cell_measurement_theta_min 5.09
_cell_volume 4815.3(4)
_computing_cell_refinement 'CrysAlisPro 1.171.38.41 (Rigaku OD, 2015)'
_computing_data_collection 'CrysAlisPro 1.171.38.41 (Rigaku OD, 2015)'
_computing_data_reduction 'CrysAlisPro 1.171.38.41 (Rigaku OD, 2015)'
_computing_publication_material 'PLATON (Spek, 2003)'
_computing_structure_refinement 'SHELXL-97 (Sheldrick, 1997)'
_computing_structure_solution 'SHELXS-97 (Sheldrick, 1990)'
_diffrn_ambient_temperature 150
_diffrn_detector_area_resol_mean 10.5435
_diffrn_measured_fraction_theta_full 0.999
_diffrn_measured_fraction_theta_max 0.999
_diffrn_measurement_device_type 'SuperNova, Atlas'
_diffrn_measurement_method '\w scans'
_diffrn_radiation_monochromator mirror
_diffrn_radiation_probe x-ray
_diffrn_radiation_source 'sealed X-ray tube'
_diffrn_radiation_type CuK\a
_diffrn_radiation_wavelength 1.54184
_diffrn_reflns_av_R_equivalents 0.0413
_diffrn_reflns_av_unetI/netI 0.0456
_diffrn_reflns_limit_h_max 18
_diffrn_reflns_limit_h_min -18
_diffrn_reflns_limit_k_max 10
_diffrn_reflns_limit_k_min -9
_diffrn_reflns_limit_l_max 42
_diffrn_reflns_limit_l_min -37
_diffrn_reflns_number 8677
_diffrn_reflns_reduction_process
;
;
_diffrn_reflns_theta_full 67.49
_diffrn_reflns_theta_max 67.49
_diffrn_reflns_theta_min 2.55
_exptl_absorpt_coefficient_mu 1.340
_exptl_absorpt_correction_T_max 0.924
_exptl_absorpt_correction_T_min 0.614
_exptl_absorpt_correction_type multi-scan
_exptl_absorpt_process_details 'SCALE3 ABSPACK (Rigaku OD, 2015)'
_exptl_crystal_colour colourless
_exptl_crystal_density_diffrn 1.011
_exptl_crystal_density_method 'Not Measured'
_exptl_crystal_description plate
_exptl_crystal_F_000 1632
_exptl_crystal_size_max 0.400
_exptl_crystal_size_mid 0.280
_exptl_crystal_size_min 0.060
_refine_diff_density_max 0.712
_refine_diff_density_min -0.332
_refine_diff_density_rms 0.065
_refine_ls_extinction_method none
_refine_ls_goodness_of_fit_ref 1.052
_refine_ls_hydrogen_treatment mixed
_refine_ls_matrix_type full
_refine_ls_number_parameters 243
_refine_ls_number_reflns 4347
_refine_ls_number_restraints 0
_refine_ls_restrained_S_all 1.052
_refine_ls_R_factor_all 0.0844
_refine_ls_R_factor_gt 0.0714
_refine_ls_shift/su_max 0.000
_refine_ls_shift/su_mean 0.000
_refine_ls_structure_factor_coef Fsqd
_refine_ls_weighting_details 'calc w=1/[\s^2^(Fo^2^)+(0.0715P)^2^+13.1465P] where P=(Fo^2^+2Fc^2^)/3'
_refine_ls_weighting_scheme calc
_refine_ls_wR_factor_gt 0.1743
_refine_ls_wR_factor_ref 0.1863
_reflns_number_gt 3560
_reflns_number_total 4347
_reflns_threshold_expression I>2\s(I)
_cod_data_source_file c9dt00608g2.cif
_cod_data_source_block cu-1857
_cod_depositor_comments 'Adding full bibliography for 7049570--7049573.cif.'
_cod_original_sg_symbol_H-M 'I 2/a'
_cod_database_code 7049570

loop_
_space_group_symop_id
_space_group_symop_operation_xyz
1 x,y,z
2 1/2-x,y,-z
3 -x,-y,-z
4 1/2+x,-y,z
5 1/2+x,1/2+y,1/2+z
6 -x,1/2+y,1/2-z
7 1/2-x,1/2-y,1/2-z
8 x,1/2-y,1/2+z

loop_
_atom_site_label
_atom_site_type_symbol
_atom_site_fract_x
_atom_site_fract_y
_atom_site_fract_z
_atom_site_U_iso_or_equiv
_atom_site_adp_type
_atom_site_occupancy
_atom_site_site_symmetry_order
_atom_site_calc_flag
_atom_site_refinement_flags_posn
_atom_site_refinement_flags_adp
_atom_site_refinement_flags_occupancy
_atom_site_disorder_assembly
_atom_site_disorder_group
Si1 Si 0.43658(5) 0.69217(9) 0.09652(2) 0.0333(2) Uani 1 1 d . . . . .
Si2 Si 0.49596(6) 0.65280(13) 0.16342(3) 0.0342(3) Uani 0.85 1 d . . P A 1
H2 H 0.534(3) 0.511(6) 0.1598(14) 0.100(16) Uiso 1 1 d . . . B 1
B1 B 0.4234(3) 0.6560(7) 0.20517(13) 0.0535(13) Uani 0.85 1 d . . P A 1
H1X H 0.3627 0.6796 0.1939 0.080 Uiso 1 1 calc R U . A 1
H1Y H 0.4461 0.7324 0.2243 0.080 Uiso 1 1 calc R U . A 1
H1Z H 0.4259 0.5575 0.2176 0.080 Uiso 1 1 calc R U . A 1
Si2X Si 0.4771(4) 0.7401(8) 0.16463(16) 0.0352(12) Uiso 0.15 1 d . . P A 2
B1X B 0.463(3) 0.569(6) 0.2029(14) 0.092(12) Uiso 0.15 1 d . . P A 2
N1 N 0.68137(17) 0.7245(3) 0.18715(7) 0.0422(6) Uani 1 1 d . . . . .
C2 C 0.5986(2) 0.7761(4) 0.17990(8) 0.0406(7) Uani 1 1 d . . . . .
N3 N 0.60424(17) 0.9202(4) 0.18958(7) 0.0461(7) Uani 1 1 d . . . . .
C4 C 0.3265(2) 0.8024(4) 0.09124(9) 0.0448(8) Uani 1 1 d . . . . .
C5 C 0.6907(2) 0.9624(4) 0.20256(9) 0.0498(9) Uani 1 1 d . . . . .
C6 C 0.7387(2) 0.8392(5) 0.20105(9) 0.0486(9) Uani 1 1 d . . . . .
C7 C 0.5186(2) 0.7931(4) 0.06912(9) 0.0446(8) Uani 1 1 d . . . . .
C8 C 0.4161(2) 0.4871(4) 0.07831(11) 0.0537(9) Uani 1 1 d . . . . .
C9 C 0.5258(3) 0.9598(4) 0.07918(11) 0.0573(9) Uani 1 1 d . . . . .
H9A H 0.5666 1.0080 0.0648 0.086 Uiso 1 1 calc R U . . .
H9B H 0.5472 0.9716 0.1069 0.086 Uiso 1 1 calc R U . . .
H9C H 0.4682 1.0069 0.0723 0.086 Uiso 1 1 calc R U . . .
C10 C 0.3380(3) 0.9391(5) 0.11890(11) 0.0591(10) Uani 1 1 d . . . . .
H10A H 0.2837 0.9971 0.1153 0.089 Uiso 1 1 calc R U . . .
H10B H 0.3855 1.0026 0.1133 0.089 Uiso 1 1 calc R U . . .
H10C H 0.3520 0.9038 0.1456 0.089 Uiso 1 1 calc R U . . .
C11 C 0.8355(2) 0.8152(6) 0.21167(12) 0.0724(14) Uani 1 1 d . . . . .
H11A H 0.8587 0.7858 0.1887 0.109 Uiso 1 1 calc R U . . .
H11B H 0.8474 0.7357 0.2311 0.109 Uiso 1 1 calc R U . . .
H11C H 0.8636 0.9083 0.2222 0.109 Uiso 1 1 calc R U . . .
C12 C 0.6127(2) 0.7313(5) 0.08171(12) 0.0641(11) Uani 1 1 d . . . . .
H12A H 0.6522 0.7821 0.0671 0.096 Uiso 1 1 calc R U . . .
H12B H 0.6132 0.6233 0.0766 0.096 Uiso 1 1 calc R U . . .
H12C H 0.6321 0.7494 0.1093 0.096 Uiso 1 1 calc R U . . .
C13 C 0.3710(3) 0.3941(5) 0.10586(12) 0.0673(11) Uani 1 1 d . . . . .
H13A H 0.3599 0.2926 0.0955 0.101 Uiso 1 1 calc R U . . .
H13B H 0.3156 0.4416 0.1084 0.101 Uiso 1 1 calc R U . . .
H13C H 0.4089 0.3889 0.1312 0.101 Uiso 1 1 calc R U . . .
C14 C 0.5002(3) 0.4087(5) 0.07310(14) 0.0725(12) Uani 1 1 d . . . . .
H14A H 0.5393 0.4010 0.0981 0.109 Uiso 1 1 calc R U . . .
H14B H 0.5288 0.4667 0.0553 0.109 Uiso 1 1 calc R U . . .
H14C H 0.4866 0.3081 0.0626 0.109 Uiso 1 1 calc R U . . .
C15 C 0.3547(4) 0.4789(6) 0.03753(13) 0.0857(15) Uani 1 1 d . . . . .
H15A H 0.3809 0.5361 0.0188 0.129 Uiso 1 1 calc R U . . .
H15B H 0.2976 0.5214 0.0393 0.129 Uiso 1 1 calc R U . . .
H15C H 0.3477 0.3740 0.0292 0.129 Uiso 1 1 calc R U . . .
C16 C 0.2563(2) 0.7117(6) 0.10512(14) 0.0701(12) Uani 1 1 d . . . . .
H16A H 0.2044 0.7743 0.1048 0.105 Uiso 1 1 calc R U . . .
H16B H 0.2777 0.6766 0.1315 0.105 Uiso 1 1 calc R U . . .
H16C H 0.2411 0.6252 0.0881 0.105 Uiso 1 1 calc R U . . .
C17 C 0.5288(3) 1.0187(5) 0.18864(11) 0.0642(11) Uani 1 1 d . . . . .
H17A H 0.4754 0.9642 0.1778 0.096 Uiso 1 1 calc R U . . .
H17B H 0.5349 1.1065 0.1726 0.096 Uiso 1 1 calc R U . . .
H17C H 0.5257 1.0515 0.2149 0.096 Uiso 1 1 calc R U . . .
C18 C 0.7099(3) 0.5712(5) 0.18242(12) 0.0682(11) Uani 1 1 d . . . . .
H18A H 0.6898 0.5064 0.2015 0.102 Uiso 1 1 calc R U . . .
H18B H 0.7738 0.5682 0.1861 0.102 Uiso 1 1 calc R U . . .
H18C H 0.6854 0.5358 0.1564 0.102 Uiso 1 1 calc R U . . .
C20 C 0.4952(3) 0.7789(6) 0.02535(10) 0.0703(12) Uani 1 1 d . . . . .
H20A H 0.4369 0.8207 0.0164 0.105 Uiso 1 1 calc R U . . .
H20B H 0.4958 0.6729 0.0181 0.105 Uiso 1 1 calc R U . . .
H20C H 0.5380 0.8340 0.0134 0.105 Uiso 1 1 calc R U . . .
C21 C 0.2937(3) 0.8586(7) 0.05071(12) 0.0875(17) Uani 1 1 d . . . . .
H21A H 0.2801 0.7730 0.0332 0.131 Uiso 1 1 calc R U . . .
H21B H 0.3388 0.9204 0.0423 0.131 Uiso 1 1 calc R U . . .
H21C H 0.2409 0.9189 0.0504 0.131 Uiso 1 1 calc R U . . .
C22 C 0.7131(3) 1.1182(5) 0.21507(13) 0.0779(14) Uani 1 1 d . . . . .
H22A H 0.7766 1.1279 0.2223 0.117 Uiso 1 1 calc R U . . .
H22B H 0.6859 1.1425 0.2373 0.117 Uiso 1 1 calc R U . . .
H22C H 0.6916 1.1873 0.1939 0.117 Uiso 1 1 calc R U . . .

loop_
_atom_site_aniso_label
_atom_site_aniso_U_11
_atom_site_aniso_U_22
_atom_site_aniso_U_33
_atom_site_aniso_U_23
_atom_site_aniso_U_13
_atom_site_aniso_U_12
Si1 0.0372(4) 0.0363(5) 0.0251(4) -0.0030(3) 0.0016(3) -0.0010(3)
Si2 0.0343(5) 0.0381(6) 0.0274(5) 0.0002(4) -0.0017(3) -0.0019(4)
B1 0.051(3) 0.079(4) 0.032(2) 0.007(2) 0.0079(19) -0.004(3)
N1 0.0393(14) 0.0515(17) 0.0342(12) -0.0051(12) 0.0019(10) 0.0017(12)
C2 0.0375(15) 0.055(2) 0.0284(14) -0.0072(14) 0.0030(11) -0.0037(14)
N3 0.0448(15) 0.0588(19) 0.0335(13) -0.0105(13) 0.0035(11) 0.0086(13)
C4 0.0413(17) 0.055(2) 0.0356(15) 0.0035(15) -0.0006(13) 0.0092(15)
C5 0.057(2) 0.057(2) 0.0363(16) -0.0147(16) 0.0117(14) -0.0124(17)
C6 0.0353(16) 0.076(3) 0.0347(16) -0.0131(16) 0.0069(13) -0.0108(16)
C7 0.0548(19) 0.048(2) 0.0334(15) 0.0008(14) 0.0140(14) -0.0021(16)
C8 0.057(2) 0.047(2) 0.056(2) -0.0179(17) 0.0054(16) -0.0073(17)
C9 0.073(2) 0.050(2) 0.054(2) 0.0050(17) 0.0233(18) -0.0099(19)
C10 0.056(2) 0.063(3) 0.057(2) 0.0008(19) 0.0060(17) 0.0128(18)
C11 0.0369(19) 0.127(4) 0.053(2) -0.018(2) 0.0067(16) -0.004(2)
C12 0.055(2) 0.074(3) 0.069(2) 0.009(2) 0.0273(19) 0.004(2)
C13 0.082(3) 0.047(2) 0.069(3) -0.008(2) 0.005(2) -0.024(2)
C14 0.086(3) 0.053(3) 0.078(3) -0.021(2) 0.015(2) 0.003(2)
C15 0.109(4) 0.082(3) 0.061(3) -0.031(2) -0.001(2) -0.025(3)
C16 0.044(2) 0.082(3) 0.083(3) 0.009(2) 0.0076(19) 0.002(2)
C17 0.066(2) 0.067(3) 0.056(2) -0.022(2) 0.0005(18) 0.020(2)
C18 0.078(3) 0.062(3) 0.061(2) -0.006(2) 0.002(2) 0.021(2)
C20 0.095(3) 0.084(3) 0.0347(18) -0.0006(19) 0.0201(19) -0.010(3)
C21 0.078(3) 0.132(5) 0.046(2) 0.013(3) -0.008(2) 0.038(3)
C22 0.098(3) 0.075(3) 0.064(3) -0.023(2) 0.022(2) -0.032(3)

loop_
_atom_type_symbol
_atom_type_description
_atom_type_scat_dispersion_real
_atom_type_scat_dispersion_imag
_atom_type_scat_source
C C 0.0181 0.0091 ' International Tables Vol C Tables 4.2.6.8 and 6.1.1.4'
H H 0.0000 0.0000 ' International Tables Vol C Tables 4.2.6.8 and 6.1.1.4'
B B 0.0090 0.0039 ' International Tables Vol C Tables 4.2.6.8 and 6.1.1.4'
N N 0.0311 0.0180 ' International Tables Vol C Tables 4.2.6.8 and 6.1.1.4'
Si Si 0.2541 0.3302 ' International Tables Vol C Tables 4.2.6.8 and 6.1.1.4'

loop_
_geom_angle_atom_site_label_1
_geom_angle_atom_site_label_2
_geom_angle_atom_site_label_3
_geom_angle
C8 Si1 C7 110.68(16)
C8 Si1 C4 110.62(16)
C7 Si1 C4 111.13(15)
C8 Si1 Si2 101.44(12)
C7 Si1 Si2 112.45(11)
C4 Si1 Si2 110.16(10)
C8 Si1 Si2X 119.6(2)
C7 Si1 Si2X 109.43(17)
C4 Si1 Si2X 94.32(18)
C2 Si2 B1 108.25(18)
C2 Si2 Si1 111.32(10)
B1 Si2 Si1 123.31(15)
C2 Si2X B1X 98.8(14)
C2 Si2X Si1 112.5(3)
B1X Si2X Si1 118.6(14)
C2 N1 C6 110.4(3)
C2 N1 C18 126.8(3)
C6 N1 C18 122.8(3)
N3 C2 N1 105.3(3)
N3 C2 Si2X 104.7(3)
N1 C2 Si2X 149.9(4)
N3 C2 Si2 129.6(2)
N1 C2 Si2 124.8(3)
C2 N3 C5 111.2(3)
C2 N3 C17 124.0(3)
C5 N3 C17 124.7(3)
C16 C4 C21 109.9(3)
C16 C4 C10 103.1(3)
C21 C4 C10 108.3(4)
C16 C4 Si1 111.9(3)
C21 C4 Si1 113.5(3)
C10 C4 Si1 109.5(2)
C6 C5 N3 106.2(3)
C6 C5 C22 132.9(4)
N3 C5 C22 120.9(4)
C5 C6 N1 106.9(3)
C5 C6 C11 130.7(4)
N1 C6 C11 122.4(4)
C20 C7 C9 108.0(3)
C20 C7 C12 107.6(3)
C9 C7 C12 104.6(3)
C20 C7 Si1 113.7(3)
C9 C7 Si1 111.2(2)
C12 C7 Si1 111.2(2)
C14 C8 C13 109.1(4)
C14 C8 C15 105.2(3)
C13 C8 C15 106.2(3)
C14 C8 Si1 112.2(3)
C13 C8 Si1 111.4(3)
C15 C8 Si1 112.4(3)

loop_
_geom_bond_atom_site_label_1
_geom_bond_atom_site_label_2
_geom_bond_distance
Si1 C8 1.946(4)
Si1 C7 1.953(3)
Si1 C4 1.956(3)
Si1 Si2 2.4006(11)
Si1 Si2X 2.410(6)
Si2 C2 1.942(3)
Si2 B1 2.009(5)
Si2X C2 1.899(6)
Si2X B1X 2.07(5)
N1 C2 1.349(4)
N1 C6 1.388(4)
N1 C18 1.456(5)
C2 N3 1.329(5)
N3 C5 1.394(4)
N3 C17 1.462(4)
C4 C16 1.510(5)
C4 C21 1.515(5)
C4 C10 1.551(5)
C5 C6 1.335(5)
C5 C22 1.480(6)
C6 C11 1.503(5)
C7 C20 1.526(5)
C7 C9 1.528(5)
C7 C12 1.554(5)
C8 C14 1.523(6)
C8 C13 1.538(6)
C8 C15 1.580(6)
